data_4029798
loop_
_publ_author_name
'Long, Sihui'
'Muthusamy, Venkatraj'
'Willis, Peter G.'
'Parkin, Sean'
'Cammers, Arthur'

_publ_section_title
;
 Inversion symmetry and local vs. dispersive interactions in the
 nucleation of hydrogen bonded cyclic n-mer and tape of
 imidazolecarboxamidines.
;
_journal_name_full 'Beilstein journal of organic chemistry'
_journal_page_first 23
_journal_paper_doi 10.3762/bjoc.4.23
_journal_volume 4
_journal_year 2008
_chemical_formula_sum 'C21 H30 N4'
_chemical_formula_weight 338.49
_chemical_name_systematic
; 
 ? 
;
_space_group_IT_number 2
_symmetry_cell_setting triclinic
_symmetry_space_group_name_Hall '-P 1'
_symmetry_space_group_name_H-M 'P -1'
_atom_sites_solution_hydrogens geom
_atom_sites_solution_primary direct
_atom_sites_solution_secondary difmap
_audit_creation_method SHELXL-97
_cell_angle_alpha 70.786(2)
_cell_angle_beta 74.417(2)
_cell_angle_gamma 67.211(2)
_cell_formula_units_Z 2
_cell_length_a 9.3343(4)
_cell_length_b 9.6107(4)
_cell_length_c 12.4635(7)
_cell_measurement_reflns_used 64107
_cell_measurement_temperature 90.0(2)
_cell_measurement_theta_max 27.48
_cell_measurement_theta_min 1.00
_cell_volume 960.51(8)
_computing_cell_refinement 'SCALEPACK (Otwinowski & Minor, 1997)'
_computing_data_collection 'COLLECT (Nonius, 1998)'
_computing_data_reduction 'DENZO-SMN (Otwinowski & Minor, 1997)'
_computing_molecular_graphics 'XP in SHELXTL (Sheldrick, 1994)'
_computing_publication_material
; 
SHELX97-2 (Sheldrick, 1997) and local procedures 
;
_computing_structure_refinement 'SHELXL-97 (Sheldrick, 1997)'
_computing_structure_solution 'SHELXS-97 (Sheldrick, 1990)'
_diffrn_ambient_temperature 90.0(2)
_diffrn_detector_area_resol_mean 18
_diffrn_measured_fraction_theta_full 1.000
_diffrn_measured_fraction_theta_max 1.000
_diffrn_measurement_device_type 'Nonius KappaCCD diffractometer'
_diffrn_measurement_method '\w scans at fixed \c = 55\%'
_diffrn_radiation_monochromator graphite
_diffrn_radiation_source 'fine-focus sealed tube'
_diffrn_radiation_type MoK\a
_diffrn_radiation_wavelength 0.71073
_diffrn_reflns_av_R_equivalents 0.0848
_diffrn_reflns_av_sigmaI/netI 0.0451
_diffrn_reflns_limit_h_max 11
_diffrn_reflns_limit_h_min -10
_diffrn_reflns_limit_k_max 11
_diffrn_reflns_limit_k_min -10
_diffrn_reflns_limit_l_max 14
_diffrn_reflns_limit_l_min 0
_diffrn_reflns_number 3378
_diffrn_reflns_theta_full 25.00
_diffrn_reflns_theta_max 25.00
_diffrn_reflns_theta_min 1.75
_exptl_absorpt_coefficient_mu 0.071
_exptl_absorpt_correction_T_max 0.9944
_exptl_absorpt_correction_T_min 0.9723
_exptl_absorpt_correction_type multi-scan
_exptl_absorpt_process_details 'Scalepack (Otwinowski & Minor, 1997)'
_exptl_crystal_colour colourless
_exptl_crystal_density_diffrn 1.170
_exptl_crystal_density_method 'not measured'
_exptl_crystal_description 'plate, cut from block'
_exptl_crystal_F_000 368
_exptl_crystal_size_max 0.40
_exptl_crystal_size_mid 0.25
_exptl_crystal_size_min 0.08
_refine_diff_density_max .217
_refine_diff_density_min -.232
_refine_diff_density_rms .046
_refine_ls_extinction_method none
_refine_ls_goodness_of_fit_ref 1.046
_refine_ls_hydrogen_treatment constr
_refine_ls_matrix_type full
_refine_ls_number_parameters 227
_refine_ls_number_reflns 3378
_refine_ls_number_restraints 0
_refine_ls_restrained_S_all 1.046
_refine_ls_R_factor_all 0.0698
_refine_ls_R_factor_gt 0.0476
_refine_ls_shift/su_max 0.000
_refine_ls_shift/su_mean 0.000
_refine_ls_structure_factor_coef Fsqd
_refine_ls_weighting_details 'calc w=1/[\s^2^(Fo^2^)+(0.0671P)^2^+0.2133P] where P=(Fo^2^+2Fc^2^)/3'
_refine_ls_weighting_scheme calc
_refine_ls_wR_factor_gt 0.1158
_refine_ls_wR_factor_ref 0.1299
_reflns_number_gt 2514
_reflns_number_total 3378
_reflns_threshold_expression >2\s(I)
_cod_data_source_file 11c_Ci.cif
_cod_data_source_block k05235m
_cod_database_code 4029798

loop_
_symmetry_equiv_pos_as_xyz
'x, y, z'
'-x, -y, -z'

loop_
_atom_site_label
_atom_site_type_symbol
_atom_site_fract_x
_atom_site_fract_y
_atom_site_fract_z
_atom_site_U_iso_or_equiv
_atom_site_adp_type
_atom_site_occupancy
_atom_site_symmetry_multiplicity
_atom_site_calc_flag
_atom_site_refinement_flags
N1 N 0.61148(15) 0.13907(15) 0.85617(11) 0.0216(3) Uani 1 1 d .
C2 C 0.51854(19) 0.18859(18) 0.95135(13) 0.0230(4) Uani 1 1 d .
N3 N 0.37059(16) 0.20350(15) 0.95901(11) 0.0251(3) Uani 1 1 d .
C4 C 0.36412(19) 0.16510(18) 0.86256(13) 0.0228(4) Uani 1 1 d .
C5 C 0.51478(18) 0.12247(18) 0.79795(13) 0.0226(4) Uani 1 1 d .
C6 C 0.5449(2) 0.0766(2) 0.69775(14) 0.0276(4) Uani 1 1 d .
H6 H 0.6483 0.0467 0.6555 0.033 Uiso 1 1 calc R
C7 C 0.4176(2) 0.0766(2) 0.66262(15) 0.0317(4) Uani 1 1 d .
H7 H 0.4332 0.0453 0.5944 0.038 Uiso 1 1 calc R
C8 C 0.2658(2) 0.1215(2) 0.72471(15) 0.0315(4) Uani 1 1 d .
H8 H 0.1803 0.1220 0.6968 0.038 Uiso 1 1 calc R
C9 C 0.2369(2) 0.16483(19) 0.82504(14) 0.0287(4) Uani 1 1 d .
H9 H 0.1334 0.1937 0.8674 0.034 Uiso 1 1 calc R
C10 C 0.5830(2) 0.2231(2) 1.03194(14) 0.0284(4) Uani 1 1 d .
H10A H 0.5568 0.3362 1.0164 0.043 Uiso 1 1 calc R
H10B H 0.6977 0.1737 1.0217 0.043 Uiso 1 1 calc R
H10C H 0.5373 0.1823 1.1112 0.043 Uiso 1 1 calc R
C11 C 0.78072(18) 0.09750(18) 0.82518(13) 0.0213(4) Uani 1 1 d .
N12 N 0.85408(15) 0.19433(15) 0.77694(11) 0.0251(3) Uani 1 1 d .
C13 C 0.76875(19) 0.35964(18) 0.73504(13) 0.0238(4) Uani 1 1 d .
H13 H 0.6530 0.3775 0.7568 0.029 Uiso 1 1 calc R
C14 C 0.8108(2) 0.4599(2) 0.78512(14) 0.0291(4) Uani 1 1 d .
H14A H 0.9264 0.4364 0.7689 0.035 Uiso 1 1 calc R
H14B H 0.7781 0.4347 0.8697 0.035 Uiso 1 1 calc R
C15 C 0.7309(2) 0.6324(2) 0.73451(14) 0.0309(4) Uani 1 1 d .
H15A H 0.6152 0.6574 0.7549 0.037 Uiso 1 1 calc R
H15B H 0.7618 0.6950 0.7679 0.037 Uiso 1 1 calc R
C16 C 0.7763(2) 0.6752(2) 0.60500(15) 0.0345(5) Uani 1 1 d .
H16A H 0.7192 0.7869 0.5737 0.041 Uiso 1 1 calc R
H16B H 0.8906 0.6593 0.5846 0.041 Uiso 1 1 calc R
C17 C 0.7371(3) 0.5767(2) 0.55212(15) 0.0389(5) Uani 1 1 d .
H17A H 0.7758 0.6004 0.4682 0.047 Uiso 1 1 calc R
H17B H 0.6214 0.6034 0.5638 0.047 Uiso 1 1 calc R
C18 C 0.8110(2) 0.4033(2) 0.60492(14) 0.0350(5) Uani 1 1 d .
H18A H 0.7753 0.3431 0.5727 0.042 Uiso 1 1 calc R
H18B H 0.9269 0.3740 0.5834 0.042 Uiso 1 1 calc R
N19 N 0.84896(15) -0.05923(15) 0.85207(11) 0.0264(4) Uani 1 1 d .
H19 H 0.7913 -0.1170 0.8966 0.032 Uiso 1 1 calc R
C20 C 1.01337(19) -0.13688(19) 0.81087(14) 0.0252(4) Uani 1 1 d .
H20 H 1.0799 -0.0879 0.8268 0.030 Uiso 1 1 calc R
C21 C 1.0415(2) -0.1206(2) 0.68213(15) 0.0323(4) Uani 1 1 d .
H21A H 1.0196 -0.0091 0.6408 0.039 Uiso 1 1 calc R
H21B H 0.9678 -0.1585 0.6646 0.039 Uiso 1 1 calc R
C22 C 1.2097(2) -0.2125(2) 0.63968(18) 0.0466(6) Uani 1 1 d .
H22A H 1.2223 -0.2037 0.5565 0.056 Uiso 1 1 calc R
H22B H 1.2832 -0.1681 0.6501 0.056 Uiso 1 1 calc R
C23 C 1.2496(2) -0.3831(2) 0.7055(2) 0.0509(6) Uani 1 1 d .
H23A H 1.1815 -0.4297 0.6904 0.061 Uiso 1 1 calc R
H23B H 1.3605 -0.4404 0.6786 0.061 Uiso 1 1 calc R
C24 C 1.2259(2) -0.3985(2) 0.8328(2) 0.0486(6) Uani 1 1 d .
H24A H 1.3002 -0.3594 0.8482 0.058 Uiso 1 1 calc R
H24B H 1.2490 -0.5099 0.8747 0.058 Uiso 1 1 calc R
C25 C 1.0579(2) -0.3070(2) 0.87670(16) 0.0352(5) Uani 1 1 d .
H25A H 0.9845 -0.3534 0.8688 0.042 Uiso 1 1 calc R
H25B H 1.0476 -0.3148 0.9594 0.042 Uiso 1 1 calc R

loop_
_atom_site_aniso_label
_atom_site_aniso_U_11
_atom_site_aniso_U_22
_atom_site_aniso_U_33
_atom_site_aniso_U_23
_atom_site_aniso_U_13
_atom_site_aniso_U_12
N1 0.0170(7) 0.0226(7) 0.0219(7) -0.0047(6) -0.0001(5) -0.0058(6)
C2 0.0216(9) 0.0183(8) 0.0234(8) -0.0029(7) 0.0008(7) -0.0055(7)
N3 0.0215(8) 0.0214(7) 0.0276(8) -0.0049(6) -0.0003(6) -0.0056(6)
C4 0.0207(9) 0.0179(8) 0.0249(8) -0.0008(7) -0.0020(7) -0.0061(7)
C5 0.0206(9) 0.0201(8) 0.0232(8) -0.0003(7) -0.0037(7) -0.0066(7)
C6 0.0252(10) 0.0305(10) 0.0250(9) -0.0052(7) -0.0022(7) -0.0096(8)
C7 0.0352(11) 0.0339(10) 0.0275(9) -0.0037(8) -0.0090(8) -0.0135(8)
C8 0.0284(10) 0.0300(10) 0.0365(10) 0.0015(8) -0.0139(8) -0.0126(8)
C9 0.0206(9) 0.0251(9) 0.0343(10) -0.0008(7) -0.0047(7) -0.0064(7)
C10 0.0304(10) 0.0268(9) 0.0253(9) -0.0072(7) -0.0014(7) -0.0082(8)
C11 0.0172(8) 0.0251(9) 0.0203(8) -0.0050(7) -0.0022(6) -0.0068(7)
N12 0.0210(8) 0.0222(7) 0.0292(8) -0.0053(6) -0.0016(6) -0.0066(6)
C13 0.0160(8) 0.0244(9) 0.0286(9) -0.0065(7) 0.0003(7) -0.0068(7)
C14 0.0308(10) 0.0286(10) 0.0276(9) -0.0057(7) -0.0047(7) -0.0107(8)
C15 0.0335(10) 0.0271(10) 0.0334(10) -0.0117(8) -0.0022(8) -0.0101(8)
C16 0.0395(11) 0.0235(9) 0.0346(10) -0.0040(8) -0.0011(8) -0.0101(8)
C17 0.0576(13) 0.0303(10) 0.0271(9) -0.0029(8) -0.0102(9) -0.0140(9)
C18 0.0516(12) 0.0269(10) 0.0274(9) -0.0086(8) -0.0042(8) -0.0140(9)
N19 0.0187(7) 0.0207(7) 0.0319(8) -0.0020(6) 0.0018(6) -0.0059(6)
C20 0.0197(9) 0.0233(9) 0.0330(9) -0.0095(7) -0.0042(7) -0.0055(7)
C21 0.0291(10) 0.0355(10) 0.0337(10) -0.0133(8) -0.0004(8) -0.0114(8)
C22 0.0386(12) 0.0524(13) 0.0552(13) -0.0336(11) 0.0135(10) -0.0190(10)
C23 0.0284(11) 0.0455(13) 0.0869(17) -0.0440(12) 0.0015(10) -0.0054(9)
C24 0.0346(12) 0.0299(11) 0.0808(16) -0.0224(10) -0.0215(11) 0.0049(9)
C25 0.0329(11) 0.0251(10) 0.0435(11) -0.0083(8) -0.0111(8) -0.0025(8)

loop_
_atom_type_symbol
_atom_type_description
_atom_type_scat_dispersion_real
_atom_type_scat_dispersion_imag
_atom_type_scat_source
C C .0033 .0016 'International Tables Vol C Tables 4.2.6.8 and 6.1.1.4'
H H .0000 .0000 'International Tables Vol C Tables 4.2.6.8 and 6.1.1.4'
N N .0061 .0033 'International Tables Vol C Tables 4.2.6.8 and 6.1.1.4'

loop_
_geom_angle_atom_site_label_1
_geom_angle_atom_site_label_2
_geom_angle_atom_site_label_3
_geom_angle
C2 N1 C5 107.21(13)
C2 N1 C11 127.80(13)
C5 N1 C11 124.78(13)
N3 C2 N1 112.36(15)
N3 C2 C10 125.72(14)
N1 C2 C10 121.90(15)
C2 N3 C4 105.45(13)
C9 C4 N3 130.46(15)
C9 C4 C5 119.65(16)
N3 C4 C5 109.89(14)
N1 C5 C6 132.03(15)
N1 C5 C4 105.07(14)
C6 C5 C4 122.89(16)
C7 C6 C5 116.43(16)
C7 C6 H6 121.8
C5 C6 H6 121.8
C6 C7 C8 121.60(17)
C6 C7 H7 119.2
C8 C7 H7 119.2
C9 C8 C7 121.69(17)
C9 C8 H8 119.2
C7 C8 H8 119.2
C8 C9 C4 117.72(16)
C8 C9 H9 121.1
C4 C9 H9 121.1
C2 C10 H10A 109.5
C2 C10 H10B 109.5
H10A C10 H10B 109.5
C2 C10 H10C 109.5
H10A C10 H10C 109.5
H10B C10 H10C 109.5
N12 C11 N19 124.87(15)
N12 C11 N1 124.67(14)
N19 C11 N1 110.43(13)
C11 N12 C13 120.60(14)
N12 C13 C14 111.47(13)
N12 C13 C18 108.03(13)
C14 C13 C18 109.74(14)
N12 C13 H13 109.2
C14 C13 H13 109.2
C18 C13 H13 109.2
C13 C14 C15 111.25(14)
C13 C14 H14A 109.4
C15 C14 H14A 109.4
C13 C14 H14B 109.4
C15 C14 H14B 109.4
H14A C14 H14B 108.0
C16 C15 C14 110.99(14)
C16 C15 H15A 109.4
C14 C15 H15A 109.4
C16 C15 H15B 109.4
C14 C15 H15B 109.4
H15A C15 H15B 108.0
C17 C16 C15 110.63(15)
C17 C16 H16A 109.5
C15 C16 H16A 109.5
C17 C16 H16B 109.5
C15 C16 H16B 109.5
H16A C16 H16B 108.1
C16 C17 C18 111.62(15)
C16 C17 H17A 109.3
C18 C17 H17A 109.3
C16 C17 H17B 109.3
C18 C17 H17B 109.3
H17A C17 H17B 108.0
C13 C18 C17 112.62(14)
C13 C18 H18A 109.1
C17 C18 H18A 109.1
C13 C18 H18B 109.1
C17 C18 H18B 109.1
H18A C18 H18B 107.8
C11 N19 C20 123.05(14)
C11 N19 H19 118.5
C20 N19 H19 118.5
N19 C20 C25 108.54(14)
N19 C20 C21 111.13(13)
C25 C20 C21 110.87(14)
N19 C20 H20 108.7
C25 C20 H20 108.7
C21 C20 H20 108.7
C20 C21 C22 111.68(15)
C20 C21 H21A 109.3
C22 C21 H21A 109.3
C20 C21 H21B 109.3
C22 C21 H21B 109.3
H21A C21 H21B 107.9
C23 C22 C21 110.66(16)
C23 C22 H22A 109.5
C21 C22 H22A 109.5
C23 C22 H22B 109.5
C21 C22 H22B 109.5
H22A C22 H22B 108.1
C24 C23 C22 110.27(16)
C24 C23 H23A 109.6
C22 C23 H23A 109.6
C24 C23 H23B 109.6
C22 C23 H23B 109.6
H23A C23 H23B 108.1
C23 C24 C25 111.25(16)
C23 C24 H24A 109.4
C25 C24 H24A 109.4
C23 C24 H24B 109.4
C25 C24 H24B 109.4
H24A C24 H24B 108.0
C20 C25 C24 111.57(16)
C20 C25 H25A 109.3
C24 C25 H25A 109.3
C20 C25 H25B 109.3
C24 C25 H25B 109.3
H25A C25 H25B 108.0

loop_
_geom_bond_atom_site_label_1
_geom_bond_atom_site_label_2
_geom_bond_distance
N1 C2 1.373(2)
N1 C5 1.381(2)
N1 C11 1.445(2)
C2 N3 1.312(2)
C2 C10 1.476(2)
N3 C4 1.390(2)
C4 C9 1.390(2)
C4 C5 1.399(2)
C5 C6 1.382(2)
C6 C7 1.373(2)
C6 H6 0.9500
C7 C8 1.397(3)
C7 H7 0.9500
C8 C9 1.373(2)
C8 H8 0.9500
C9 H9 0.9500
C10 H10A 0.9800
C10 H10B 0.9800
C10 H10C 0.9800
C11 N12 1.265(2)
C11 N19 1.351(2)
N12 C13 1.459(2)
C13 C14 1.514(2)
C13 C18 1.516(2)
C13 H13 1.0000
C14 C15 1.520(2)
C14 H14A 0.9900
C14 H14B 0.9900
C15 C16 1.512(2)
C15 H15A 0.9900
C15 H15B 0.9900
C16 C17 1.508(3)
C16 H16A 0.9900
C16 H16B 0.9900
C17 C18 1.522(2)
C17 H17A 0.9900
C17 H17B 0.9900
C18 H18A 0.9900
C18 H18B 0.9900
N19 C20 1.455(2)
N19 H19 0.8800
C20 C25 1.514(2)
C20 C21 1.519(2)
C20 H20 1.0000
C21 C22 1.520(2)
C21 H21A 0.9900
C21 H21B 0.9900
C22 C23 1.519(3)
C22 H22A 0.9900
C22 H22B 0.9900
C23 C24 1.508(3)
C23 H23A 0.9900
C23 H23B 0.9900
C24 C25 1.522(2)
C24 H24A 0.9900
C24 H24B 0.9900
C25 H25A 0.9900
C25 H25B 0.9900

loop_
_geom_hbond_atom_site_label_D
_geom_hbond_atom_site_label_H
_geom_hbond_atom_site_label_A
_geom_hbond_distance_DH
_geom_hbond_distance_HA
_geom_hbond_distance_DA
_geom_hbond_angle_DHA
_geom_hbond_site_symmetry_A
N19 H19 N3 0.88 2.18 3.0210(19) 160.5 2_657

loop_
_geom_torsion_atom_site_label_1
_geom_torsion_atom_site_label_2
_geom_torsion_atom_site_label_3
_geom_torsion_atom_site_label_4
_geom_torsion
C5 N1 C2 N3 0.58(18)
C11 N1 C2 N3 -174.33(14)
C5 N1 C2 C10 -178.11(14)
C11 N1 C2 C10 7.0(2)
N1 C2 N3 C4 -1.30(18)
C10 C2 N3 C4 177.33(15)
C2 N3 C4 C9 -178.01(16)
C2 N3 C4 C5 1.54(17)
C2 N1 C5 C6 179.89(17)
C11 N1 C5 C6 -5.0(3)
C2 N1 C5 C4 0.40(16)
C11 N1 C5 C4 175.51(13)
C9 C4 C5 N1 178.41(14)
N3 C4 C5 N1 -1.20(17)
C9 C4 C5 C6 -1.1(2)
N3 C4 C5 C6 179.25(15)
N1 C5 C6 C7 -178.57(16)
C4 C5 C6 C7 0.8(2)
C5 C6 C7 C8 0.4(3)
C6 C7 C8 C9 -1.3(3)
C7 C8 C9 C4 1.0(3)
N3 C4 C9 C8 179.72(16)
C5 C4 C9 C8 0.2(2)
C2 N1 C11 N12 -80.7(2)
C5 N1 C11 N12 105.22(19)
C2 N1 C11 N19 100.99(18)
C5 N1 C11 N19 -73.09(18)
N19 C11 N12 C13 170.23(14)
N1 C11 N12 C13 -7.8(2)
C11 N12 C13 C14 125.11(16)
C11 N12 C13 C18 -114.25(17)
N12 C13 C14 C15 175.82(13)
C18 C13 C14 C15 56.19(18)
C13 C14 C15 C16 -58.3(2)
C14 C15 C16 C17 56.6(2)
C15 C16 C17 C18 -54.3(2)
N12 C13 C18 C17 -176.00(15)
C14 C13 C18 C17 -54.3(2)
C16 C17 C18 C13 54.1(2)
N12 C11 N19 C20 -11.0(2)
N1 C11 N19 C20 167.29(13)
C11 N19 C20 C25 168.34(15)
C11 N19 C20 C21 -69.5(2)
N19 C20 C21 C22 -175.28(15)
C25 C20 C21 C22 -54.5(2)
C20 C21 C22 C23 56.3(2)
C21 C22 C23 C24 -57.3(2)
C22 C23 C24 C25 57.2(2)
N19 C20 C25 C24 176.32(14)
C21 C20 C25 C24 54.0(2)
C23 C24 C25 C20 -56.0(2)
